data_7033605
loop_
_publ_author_name
'Zhang, Chuan-Lei'
'Qin, Ling'
'Shi, Zhen-Zhen'
'Zheng, He-Gen'

_publ_section_title
;
 Diverse structures of metal-organic frameworks based on different metal
 ions: luminescence and gas adsorption properties.
;
_journal_issue 9
_journal_name_full 'Dalton transactions (Cambridge, England : 2003)'
_journal_page_first 4238
_journal_page_last 4245
_journal_paper_doi 10.1039/c4dt03627a
_journal_volume 44
_journal_year 2015
_chemical_formula_sum 'C32 H24 Co N2 O7'
_chemical_formula_weight 607.46
_chemical_name_systematic
; 
 ? 
;
_space_group_IT_number 15
_symmetry_cell_setting monoclinic
_symmetry_space_group_name_Hall '-C 2yc'
_symmetry_space_group_name_H-M 'C 1 2/c 1'
_atom_sites_solution_hydrogens geom
_atom_sites_solution_primary direct
_atom_sites_solution_secondary difmap
_audit_creation_method SHELXL-97
_audit_update_record
;
2014-05-07 deposited with the CCDC.
2015-01-08 downloaded from the CCDC.
;
_cell_angle_alpha 90.00
_cell_angle_beta 100.3550(10)
_cell_angle_gamma 90.00
_cell_formula_units_Z 8
_cell_length_a 25.3160(17)
_cell_length_b 13.9919(10)
_cell_length_c 17.8674(12)
_cell_measurement_reflns_used 6549
_cell_measurement_temperature 293(2)
_cell_measurement_theta_max 24.97
_cell_measurement_theta_min 2.59
_cell_volume 6225.9(7)
_computing_cell_refinement 'Bruker SMART'
_computing_data_collection 'Bruker SMART'
_computing_data_reduction 'Bruker SAINT'
_computing_molecular_graphics 'Bruker SHELXTL'
_computing_publication_material 'Bruker SHELXTL'
_computing_structure_refinement 'SHELXL-97 (Sheldrick, 1997)'
_computing_structure_solution 'SHELXS-97 (Sheldrick, 1990)'
_diffrn_ambient_temperature 293(2)
_diffrn_measured_fraction_theta_full 0.995
_diffrn_measured_fraction_theta_max 0.995
_diffrn_measurement_device_type 'CCD area detector'
_diffrn_measurement_method 'phi and omega scans'
_diffrn_radiation_monochromator graphite
_diffrn_radiation_source 'fine-focus sealed tube'
_diffrn_radiation_type MoK\a
_diffrn_radiation_wavelength 0.71073
_diffrn_reflns_av_R_equivalents 0.0358
_diffrn_reflns_av_sigmaI/netI 0.0340
_diffrn_reflns_limit_h_max 32
_diffrn_reflns_limit_h_min -32
_diffrn_reflns_limit_k_max 18
_diffrn_reflns_limit_k_min -13
_diffrn_reflns_limit_l_max 23
_diffrn_reflns_limit_l_min -23
_diffrn_reflns_number 27865
_diffrn_reflns_theta_full 27.53
_diffrn_reflns_theta_max 27.53
_diffrn_reflns_theta_min 1.64
_exptl_absorpt_coefficient_mu 0.599
_exptl_absorpt_correction_T_max 0.8408
_exptl_absorpt_correction_T_min 0.8133
_exptl_absorpt_correction_type multi-scan
_exptl_absorpt_process_details 'SADABS; Bruker, 2000'
_exptl_crystal_density_diffrn 1.296
_exptl_crystal_density_meas 1.296
_exptl_crystal_density_method 'not measured'
_exptl_crystal_F_000 2504
_exptl_crystal_size_max 0.36
_exptl_crystal_size_mid 0.32
_exptl_crystal_size_min 0.30
_platon_squeeze_details ' '
_refine_diff_density_max 0.248
_refine_diff_density_min -0.251
_refine_diff_density_rms 0.050
_refine_ls_extinction_method none
_refine_ls_goodness_of_fit_ref 1.047
_refine_ls_hydrogen_treatment mixed
_refine_ls_matrix_type full
_refine_ls_number_parameters 381
_refine_ls_number_reflns 7148
_refine_ls_number_restraints 1
_refine_ls_restrained_S_all 1.047
_refine_ls_R_factor_all 0.0488
_refine_ls_R_factor_gt 0.0379
_refine_ls_shift/su_max 0.018
_refine_ls_shift/su_mean 0.002
_refine_ls_structure_factor_coef Fsqd
_refine_ls_weighting_details 'calc w=1/[\s^2^(Fo^2^)+(0.0610P)^2^+2.3845P] where P=(Fo^2^+2Fc^2^)/3'
_refine_ls_weighting_scheme calc
_refine_ls_wR_factor_gt 0.1082
_refine_ls_wR_factor_ref 0.1141
_reflns_number_gt 5668
_reflns_number_total 7148
_reflns_threshold_expression >2sigma(I)
_cod_data_source_file c4dt03627a2.cif
_cod_data_source_block 1
_cod_depositor_comments
;
The following automatic conversions were performed:

'_symmetry_cell_setting' value 'Monoclinic' changed to 'monoclinic'
according to
/usr/data/users/saulius/crontab/automatic-downloads/rss-feeds/RSC/lib/dictionaries/cif_core.dic
dictionary named 'cif_core.dic' version 2.4.2 from 2011-04-26.

Automatic conversion script
Id: cif_fix_values 2935 2014-11-11 08:27:57Z andrius 

 Adding full bibliography for 7033604--7033607.cif.
;
_cod_original_sg_symbol_H-M C2/c
_cod_database_code 7033605

loop_
_symmetry_equiv_pos_as_xyz
'x, y, z'
'-x, y, -z+1/2'
'x+1/2, y+1/2, z'
'-x+1/2, y+1/2, -z+1/2'
'-x, -y, -z'
'x, -y, z-1/2'
'-x+1/2, -y+1/2, -z'
'x+1/2, -y+1/2, z-1/2'

loop_
_atom_site_label
_atom_site_type_symbol
_atom_site_fract_x
_atom_site_fract_y
_atom_site_fract_z
_atom_site_U_iso_or_equiv
_atom_site_adp_type
_atom_site_occupancy
_atom_site_symmetry_multiplicity
_atom_site_calc_flag
_atom_site_refinement_flags
Co1 Co 0.204849(9) 0.240157(17) 0.298585(13) 0.02991(9) Uani 1 1 d .
O1 O 0.16075(7) 0.33269(13) 0.17787(10) 0.0640(5) Uani 1 1 d .
O2 O 0.16826(6) 0.17967(12) 0.20325(8) 0.0549(4) Uani 1 1 d .
O3 O -0.22384(6) 0.21984(12) -0.22014(8) 0.0488(4) Uani 1 1 d .
O4 O -0.22077(6) 0.20501(14) -0.09703(9) 0.0573(4) Uani 1 1 d .
O5 O 0.28593(8) -0.08958(10) 0.58351(8) 0.0628(5) Uani 1 1 d .
O6 O -0.01583(7) 0.50409(16) 0.34316(9) 0.0745(6) Uani 1 1 d .
O10 O 0.02542(6) 0.1550(2) -0.12451(9) 0.0908(8) Uani 1 1 d .
N1 N 0.21518(6) 0.11343(11) 0.35744(8) 0.0354(3) Uani 1 1 d .
N2 N 0.15088(6) 0.31215(11) 0.35082(9) 0.0373(4) Uani 1 1 d .
C1 C -0.19799(8) 0.20436(15) -0.15272(12) 0.0402(4) Uani 1 1 d .
C2 C 0.21945(8) 0.01817(14) 0.46907(10) 0.0391(4) Uani 1 1 d .
H2 H 0.2159 0.0146 0.5199 0.047 Uiso 1 1 calc R
C3 C 0.23280(8) -0.06301(13) 0.43171(10) 0.0350(4) Uani 1 1 d .
C4 C 0.26781(8) -0.17024(14) 0.54399(11) 0.0406(4) Uani 1 1 d .
C5 C -0.13885(8) 0.18791(16) -0.14368(11) 0.0427(5) Uani 1 1 d .
C6 C 0.21154(8) 0.10383(14) 0.43080(10) 0.0382(4) Uani 1 1 d .
H6 H 0.2033 0.1575 0.4572 0.046 Uiso 1 1 calc R
C7 C 0.05895(9) 0.1776(3) -0.05543(13) 0.0637(8) Uani 1 1 d U
C8 C 0.24180(8) -0.15798(13) 0.46820(11) 0.0366(4) Uani 1 1 d .
C9 C 0.07493(8) 0.40551(15) 0.42092(12) 0.0405(4) Uani 1 1 d .
C10 C 0.12909(8) 0.41094(17) 0.44909(12) 0.0477(5) Uani 1 1 d .
H10 H 0.1413 0.4471 0.4924 0.057 Uiso 1 1 calc R
C11 C -0.00960(9) 0.50134(17) 0.42071(12) 0.0487(5) Uani 1 1 d .
C12 C 0.23600(9) -0.05283(14) 0.35529(11) 0.0458(5) Uani 1 1 d .
H12 H 0.2446 -0.1051 0.3276 0.055 Uiso 1 1 calc R
C13 C 0.22446(9) -0.23875(14) 0.42625(11) 0.0412(5) Uani 1 1 d .
H13 H 0.2070 -0.2315 0.3762 0.049 Uiso 1 1 calc R
C14 C 0.03546(8) 0.45417(16) 0.46004(12) 0.0439(5) Uani 1 1 d .
C15 C 0.16531(8) 0.36351(16) 0.41392(12) 0.0447(5) Uani 1 1 d .
H15 H 0.2016 0.3674 0.4351 0.054 Uiso 1 1 calc R
C16 C 0.15290(8) 0.24921(17) 0.15838(12) 0.0449(5) Uani 1 1 d .
C17 C 0.22650(10) 0.03454(15) 0.32086(11) 0.0467(5) Uani 1 1 d .
H17 H 0.2280 0.0393 0.2694 0.056 Uiso 1 1 calc R
C18 C 0.12266(8) 0.22335(17) 0.08077(11) 0.0438(5) Uani 1 1 d .
C19 C -0.10718(9) 0.18621(19) -0.07289(12) 0.0531(6) Uani 1 1 d .
H19 H -0.1231 0.1924 -0.0301 0.064 Uiso 1 1 calc R
C21 C 0.04452(8) 0.45415(17) 0.53858(12) 0.0486(5) Uani 1 1 d .
H21 H 0.0748 0.4235 0.5650 0.058 Uiso 1 1 calc R
C22 C -0.11497(9) 0.1777(2) -0.20647(13) 0.0668(8) Uani 1 1 d .
H22 H -0.1360 0.1783 -0.2548 0.080 Uiso 1 1 calc R
C23 C -0.05220(9) 0.1755(2) -0.06361(12) 0.0621(7) Uani 1 1 d .
H23 H -0.0312 0.1739 -0.0153 0.074 Uiso 1 1 calc R
C24 C -0.02922(9) 0.1671(2) -0.12736(13) 0.0640(7) Uani 1 1 d .
C25 C 0.05998(9) 0.3517(2) 0.35529(15) 0.0619(7) Uani 1 1 d .
H25 H 0.0239 0.3455 0.3336 0.074 Uiso 1 1 calc R
C26 C 0.09854(9) 0.30736(19) 0.32223(14) 0.0584(6) Uani 1 1 d .
H26 H 0.0876 0.2724 0.2779 0.070 Uiso 1 1 calc R
C27 C 0.11388(10) 0.1299(2) 0.05958(14) 0.0606(6) Uani 1 1 d .
H27 H 0.1296 0.0816 0.0919 0.073 Uiso 1 1 calc R
C28 C 0.31338(14) -0.09967(19) 0.65903(13) 0.0781(9) Uani 1 1 d .
H28A H 0.2913 -0.1342 0.6881 0.117 Uiso 1 1 calc R
H28B H 0.3214 -0.0376 0.6811 0.117 Uiso 1 1 calc R
H28C H 0.3462 -0.1341 0.6593 0.117 Uiso 1 1 calc R
C29 C 0.08178(11) 0.1060(2) -0.00968(15) 0.0733(8) Uani 1 1 d .
H29 H 0.0762 0.0425 -0.0241 0.088 Uiso 1 1 calc R
C30 C 0.10130(11) 0.2947(2) 0.03102(14) 0.0628(6) Uani 1 1 d .
H30 H 0.1083 0.3584 0.0438 0.075 Uiso 1 1 calc R
C31 C -0.06043(9) 0.1667(3) -0.19849(13) 0.0847(11) Uani 1 1 d .
H31 H -0.0446 0.1590 -0.2412 0.102 Uiso 1 1 calc R
C32 C 0.06948(12) 0.2714(3) -0.03766(16) 0.0754(9) Uani 1 1 d U
H32 H 0.0553 0.3192 -0.0716 0.090 Uiso 1 1 calc R
C33 C -0.06473(13) 0.5404(3) 0.30161(16) 0.0931(11) Uani 1 1 d .
H33A H -0.0944 0.5082 0.3174 0.140 Uiso 1 1 calc R
H33B H -0.0659 0.5297 0.2482 0.140 Uiso 1 1 calc R
H33C H -0.0670 0.6077 0.3110 0.140 Uiso 1 1 calc R

loop_
_atom_site_aniso_label
_atom_site_aniso_U_11
_atom_site_aniso_U_22
_atom_site_aniso_U_33
_atom_site_aniso_U_23
_atom_site_aniso_U_13
_atom_site_aniso_U_12
Co1 0.02946(14) 0.03086(14) 0.02979(14) 0.00156(9) 0.00633(10) 0.00467(9)
O1 0.0667(11) 0.0623(11) 0.0627(10) -0.0103(9) 0.0114(9) -0.0129(9)
O2 0.0565(9) 0.0633(10) 0.0388(8) 0.0010(7) -0.0074(7) 0.0008(8)
O3 0.0331(7) 0.0688(10) 0.0417(8) -0.0121(7) -0.0012(6) 0.0068(7)
O4 0.0411(8) 0.0773(12) 0.0572(9) 0.0226(9) 0.0188(7) 0.0037(8)
O5 0.1016(13) 0.0327(8) 0.0414(8) 0.0016(6) -0.0209(8) -0.0112(8)
O6 0.0643(11) 0.1159(17) 0.0456(9) 0.0039(10) 0.0156(8) 0.0456(11)
O10 0.0329(8) 0.194(3) 0.0412(9) -0.0299(12) -0.0052(7) 0.0248(11)
N1 0.0447(9) 0.0313(8) 0.0313(8) 0.0020(6) 0.0097(7) 0.0056(7)
N2 0.0332(8) 0.0356(8) 0.0444(9) -0.0012(7) 0.0107(7) 0.0065(7)
C1 0.0331(10) 0.0390(10) 0.0487(11) 0.0004(9) 0.0077(9) -0.0029(8)
C2 0.0534(12) 0.0356(10) 0.0291(9) 0.0032(7) 0.0093(8) 0.0027(9)
C3 0.0408(10) 0.0304(9) 0.0323(9) 0.0023(7) 0.0026(8) 0.0016(8)
C4 0.0520(11) 0.0321(9) 0.0336(9) -0.0005(8) -0.0032(8) -0.0049(9)
C5 0.0318(10) 0.0563(13) 0.0391(10) -0.0019(9) 0.0037(8) 0.0019(9)
C6 0.0517(11) 0.0324(9) 0.0314(9) -0.0018(7) 0.0097(8) 0.0074(8)
C7 0.0305(10) 0.119(2) 0.0385(12) -0.0123(13) -0.0036(9) 0.0174(13)
C8 0.0418(10) 0.0322(9) 0.0339(9) 0.0042(7) 0.0020(8) 0.0014(8)
C9 0.0353(10) 0.0412(11) 0.0478(11) -0.0005(9) 0.0150(8) 0.0077(8)
C10 0.0429(11) 0.0563(13) 0.0455(11) -0.0154(10) 0.0119(9) 0.0056(10)
C11 0.0433(11) 0.0599(14) 0.0462(11) -0.0006(10) 0.0171(9) 0.0135(10)
C12 0.0704(14) 0.0325(10) 0.0368(10) 0.0002(8) 0.0158(10) 0.0124(10)
C13 0.0517(12) 0.0352(10) 0.0312(9) 0.0030(7) -0.0068(9) 0.0008(9)
C14 0.0370(10) 0.0471(12) 0.0515(12) -0.0019(9) 0.0185(9) 0.0086(9)
C15 0.0322(10) 0.0522(12) 0.0501(12) -0.0095(10) 0.0088(9) 0.0062(9)
C16 0.0323(10) 0.0608(14) 0.0405(11) -0.0008(10) 0.0037(9) -0.0040(9)
C17 0.0745(15) 0.0385(11) 0.0306(9) 0.0036(8) 0.0186(10) 0.0142(10)
C18 0.0324(10) 0.0603(13) 0.0370(10) 0.0024(9) 0.0016(8) 0.0024(9)
C19 0.0404(11) 0.0840(18) 0.0357(10) 0.0027(11) 0.0092(9) 0.0036(11)
C21 0.0383(11) 0.0574(13) 0.0524(12) 0.0015(10) 0.0141(9) 0.0152(10)
C22 0.0376(11) 0.126(3) 0.0332(11) -0.0103(13) -0.0035(9) 0.0142(14)
C23 0.0404(12) 0.112(2) 0.0306(10) -0.0063(12) -0.0030(9) 0.0088(13)
C24 0.0335(11) 0.116(2) 0.0393(11) -0.0139(13) -0.0013(9) 0.0142(13)
C25 0.0300(10) 0.0812(18) 0.0743(16) -0.0314(14) 0.0085(10) 0.0044(11)
C26 0.0364(11) 0.0717(16) 0.0658(15) -0.0300(13) 0.0055(10) 0.0046(11)
C27 0.0581(14) 0.0673(16) 0.0481(13) -0.0032(11) -0.0125(11) 0.0077(12)
C28 0.129(3) 0.0526(15) 0.0401(12) -0.0005(11) -0.0173(14) -0.0256(16)
C29 0.0631(16) 0.091(2) 0.0575(15) -0.0225(15) -0.0118(13) 0.0046(15)
C30 0.0627(15) 0.0679(16) 0.0549(14) 0.0078(12) 0.0025(12) 0.0102(13)
C31 0.0356(12) 0.184(4) 0.0332(11) -0.0197(16) 0.0023(9) 0.0204(17)
C32 0.0578(16) 0.112(2) 0.0513(15) 0.0220(16) -0.0037(12) 0.0293(17)
C33 0.087(2) 0.137(3) 0.0548(16) 0.0060(18) 0.0116(15) 0.055(2)

loop_
_atom_type_symbol
_atom_type_description
_atom_type_scat_dispersion_real
_atom_type_scat_dispersion_imag
_atom_type_scat_source
C C 0.0033 0.0016 'International Tables Vol C Tables 4.2.6.8 and 6.1.1.4'
H H 0.0000 0.0000 'International Tables Vol C Tables 4.2.6.8 and 6.1.1.4'
Co Co 0.3494 0.9721 'International Tables Vol C Tables 4.2.6.8 and 6.1.1.4'
N N 0.0061 0.0033 'International Tables Vol C Tables 4.2.6.8 and 6.1.1.4'
O O 0.0106 0.0060 'International Tables Vol C Tables 4.2.6.8 and 6.1.1.4'

loop_
_geom_angle_atom_site_label_1
_geom_angle_atom_site_label_2
_geom_angle_atom_site_label_3
_geom_angle
_geom_angle_site_symmetry_1
_geom_angle_site_symmetry_3
O3 Co1 O2 106.04(7) 8_556 .
O3 Co1 N2 129.90(7) 8_556 .
O2 Co1 N2 110.79(7) . .
O3 Co1 N1 107.17(6) 8_556 .
O2 Co1 N1 93.92(6) . .
N2 Co1 N1 102.99(6) . .
C16 O2 Co1 104.93(14) . .
C1 O3 Co1 102.50(12) . 8_455
C4 O5 C28 118.30(17) . .
C11 O6 C33 118.14(18) . .
C24 O10 C7 116.56(17) . .
C6 N1 C17 117.00(16) . .
C6 N1 Co1 124.31(13) . .
C17 N1 Co1 118.69(12) . .
C26 N2 C15 117.00(17) . .
C26 N2 Co1 119.88(14) . .
C15 N2 Co1 123.11(13) . .
O4 C1 O3 121.46(18) . .
O4 C1 C5 121.15(19) . .
O3 C1 C5 117.38(18) . .
C6 C2 C3 119.95(17) . .
C6 C2 H2 120.0 . .
C3 C2 H2 120.0 . .
C12 C3 C2 116.77(17) . .
C12 C3 C8 119.57(17) . .
C2 C3 C8 123.63(17) . .
O5 C4 C13 123.50(17) . 7_546
O5 C4 C8 116.92(16) . .
C13 C4 C8 119.54(17) 7_546 .
C19 C5 C22 118.77(19) . .
C19 C5 C1 120.72(19) . .
C22 C5 C1 120.47(18) . .
N1 C6 C2 123.02(17) . .
N1 C6 H6 118.5 . .
C2 C6 H6 118.5 . .
C29 C7 C32 121.7(2) . .
C29 C7 O10 119.3(3) . .
C32 C7 O10 118.9(3) . .
C13 C8 C4 118.06(17) . .
C13 C8 C3 119.09(16) . .
C4 C8 C3 122.85(17) . .
C10 C9 C25 116.21(18) . .
C10 C9 C14 120.92(19) . .
C25 C9 C14 122.87(18) . .
C15 C10 C9 120.66(19) . .
C15 C10 H10 119.7 . .
C9 C10 H10 119.7 . .
O6 C11 C21 123.37(19) . 5_566
O6 C11 C14 117.33(18) . .
C21 C11 C14 119.3(2) 5_566 .
C17 C12 C3 119.74(18) . .
C17 C12 H12 120.1 . .
C3 C12 H12 120.1 . .
C4 C13 C8 122.40(18) 7_546 .
C4 C13 H13 118.8 7_546 .
C8 C13 H13 118.8 . .
C21 C14 C11 118.94(18) . .
C21 C14 C9 118.41(18) . .
C11 C14 C9 122.64(19) . .
N2 C15 C10 122.99(19) . .
N2 C15 H15 118.5 . .
C10 C15 H15 118.5 . .
O1 C16 O2 122.2(2) . .
O1 C16 C18 121.4(2) . .
O2 C16 C18 116.3(2) . .
N1 C17 C12 123.48(18) . .
N1 C17 H17 118.3 . .
C12 C17 H17 118.3 . .
C27 C18 C30 119.2(2) . .
C27 C18 C16 121.1(2) . .
C30 C18 C16 119.7(2) . .
C5 C19 C23 121.5(2) . .
C5 C19 H19 119.2 . .
C23 C19 H19 119.2 . .
C14 C21 C11 121.8(2) . 5_566
C14 C21 H21 119.1 . .
C11 C21 H21 119.1 5_566 .
C31 C22 C5 120.6(2) . .
C31 C22 H22 119.7 . .
C5 C22 H22 119.7 . .
C24 C23 C19 118.5(2) . .
C24 C23 H23 120.7 . .
C19 C23 H23 120.7 . .
C31 C24 C23 120.6(2) . .
C31 C24 O10 116.0(2) . .
C23 C24 O10 123.27(19) . .
C26 C25 C9 120.0(2) . .
C26 C25 H25 120.0 . .
C9 C25 H25 120.0 . .
N2 C26 C25 123.1(2) . .
N2 C26 H26 118.5 . .
C25 C26 H26 118.5 . .
C18 C27 C29 121.0(2) . .
C18 C27 H27 119.5 . .
C29 C27 H27 119.5 . .
O5 C28 H28A 109.5 . .
O5 C28 H28B 109.5 . .
H28A C28 H28B 109.5 . .
O5 C28 H28C 109.5 . .
H28A C28 H28C 109.5 . .
H28B C28 H28C 109.5 . .
C7 C29 C27 118.4(3) . .
C7 C29 H29 120.8 . .
C27 C29 H29 120.8 . .
C32 C30 C18 120.0(3) . .
C32 C30 H30 120.0 . .
C18 C30 H30 120.0 . .
C24 C31 C22 119.9(2) . .
C24 C31 H31 120.1 . .
C22 C31 H31 120.1 . .
C7 C32 C30 119.5(3) . .
C7 C32 H32 120.3 . .
C30 C32 H32 120.3 . .
O6 C33 H33A 109.5 . .
O6 C33 H33B 109.5 . .
H33A C33 H33B 109.5 . .
O6 C33 H33C 109.5 . .
H33A C33 H33C 109.5 . .
H33B C33 H33C 109.5 . .

loop_
_geom_bond_atom_site_label_1
_geom_bond_atom_site_label_2
_geom_bond_distance
_geom_bond_site_symmetry_2
Co1 O3 1.9752(14) 8_556
Co1 O2 1.9771(15) .
Co1 N2 2.0521(15) .
Co1 N1 2.0542(15) .
O1 C16 1.225(3) .
O2 C16 1.276(3) .
O3 C1 1.282(2) .
O3 Co1 1.9752(14) 8_455
O4 C1 1.236(2) .
O5 C4 1.366(2) .
O5 C28 1.409(3) .
O6 C11 1.367(3) .
O6 C33 1.418(3) .
O10 C24 1.386(3) .
O10 C7 1.402(3) .
N1 C6 1.337(2) .
N1 C17 1.340(2) .
N2 C26 1.333(3) .
N2 C15 1.332(3) .
C1 C5 1.495(3) .
C2 C6 1.377(3) .
C2 C3 1.390(3) .
C2 H2 0.9300 .
C3 C12 1.390(3) .
C3 C8 1.480(2) .
C4 C13 1.380(3) 7_546
C4 C8 1.406(3) .
C5 C19 1.371(3) .
C5 C22 1.374(3) .
C6 H6 0.9300 .
C7 C29 1.354(4) .
C7 C32 1.365(5) .
C8 C13 1.383(3) .
C9 C10 1.375(3) .
C9 C25 1.388(3) .
C9 C14 1.484(3) .
C10 C15 1.372(3) .
C10 H10 0.9300 .
C11 C21 1.389(3) 5_566
C11 C14 1.394(3) .
C12 C17 1.370(3) .
C12 H12 0.9300 .
C13 C4 1.380(3) 7_546
C13 H13 0.9300 .
C14 C21 1.381(3) .
C15 H15 0.9300 .
C16 C18 1.503(3) .
C17 H17 0.9300 .
C18 C27 1.368(3) .
C18 C30 1.380(3) .
C19 C23 1.380(3) .
C19 H19 0.9300 .
C21 C11 1.389(3) 5_566
C21 H21 0.9300 .
C22 C31 1.371(3) .
C22 H22 0.9300 .
C23 C24 1.374(3) .
C23 H23 0.9300 .
C24 C31 1.370(3) .
C25 C26 1.376(3) .
C25 H25 0.9300 .
C26 H26 0.9300 .
C27 C29 1.394(3) .
C27 H27 0.9300 .
C28 H28A 0.9600 .
C28 H28B 0.9600 .
C28 H28C 0.9600 .
C29 H29 0.9300 .
C30 C32 1.381(4) .
C30 H30 0.9300 .
C31 H31 0.9300 .
C32 H32 0.9300 .
C33 H33A 0.9600 .
C33 H33B 0.9600 .
C33 H33C 0.9600 .

loop_
_geom_torsion_atom_site_label_1
_geom_torsion_atom_site_label_2
_geom_torsion_atom_site_label_3
_geom_torsion_atom_site_label_4
_geom_torsion
_geom_torsion_site_symmetry_1
_geom_torsion_site_symmetry_4
O3 Co1 O2 C16 -76.99(15) 8_556 .
N2 Co1 O2 C16 68.39(15) . .
N1 Co1 O2 C16 173.88(14) . .
O3 Co1 N1 C6 108.80(16) 8_556 .
O2 Co1 N1 C6 -143.08(16) . .
N2 Co1 N1 C6 -30.70(17) . .
O3 Co1 N1 C17 -70.98(17) 8_556 .
O2 Co1 N1 C17 37.14(17) . .
N2 Co1 N1 C17 149.52(16) . .
O3 Co1 N2 C26 139.45(18) 8_556 .
O2 Co1 N2 C26 4.8(2) . .
N1 Co1 N2 C26 -94.55(19) . .
O3 Co1 N2 C15 -41.68(19) 8_556 .
O2 Co1 N2 C15 -176.31(16) . .
N1 Co1 N2 C15 84.32(17) . .
Co1 O3 C1 O4 8.3(2) 8_455 .
Co1 O3 C1 C5 -170.14(15) 8_455 .
C6 C2 C3 C12 -1.7(3) . .
C6 C2 C3 C8 -179.73(19) . .
C28 O5 C4 C13 -0.8(4) . 7_546
C28 O5 C4 C8 -178.4(2) . .
O4 C1 C5 C19 -9.0(3) . .
O3 C1 C5 C19 169.4(2) . .
O4 C1 C5 C22 173.4(2) . .
O3 C1 C5 C22 -8.1(3) . .
C17 N1 C6 C2 0.8(3) . .
Co1 N1 C6 C2 -179.01(15) . .
C3 C2 C6 N1 1.2(3) . .
C24 O10 C7 C29 105.5(3) . .
C24 O10 C7 C32 -77.2(4) . .
O5 C4 C8 C13 178.2(2) . .
C13 C4 C8 C13 0.5(4) 7_546 .
O5 C4 C8 C3 -1.3(3) . .
C13 C4 C8 C3 -178.93(19) 7_546 .
C12 C3 C8 C13 -35.4(3) . .
C2 C3 C8 C13 142.6(2) . .
C12 C3 C8 C4 144.0(2) . .
C2 C3 C8 C4 -38.0(3) . .
C25 C9 C10 C15 -1.2(3) . .
C14 C9 C10 C15 178.1(2) . .
C33 O6 C11 C21 -10.7(4) . 5_566
C33 O6 C11 C14 171.8(3) . .
C2 C3 C12 C17 0.4(3) . .
C8 C3 C12 C17 178.5(2) . .
C4 C8 C13 C4 -0.5(4) . 7_546
C3 C8 C13 C4 178.9(2) . 7_546
O6 C11 C14 C21 176.7(2) . .
C21 C11 C14 C21 -0.9(4) 5_566 .
O6 C11 C14 C9 -1.9(4) . .
C21 C11 C14 C9 -179.5(2) 5_566 .
C10 C9 C14 C21 -38.7(3) . .
C25 C9 C14 C21 140.6(3) . .
C10 C9 C14 C11 140.0(2) . .
C25 C9 C14 C11 -40.8(3) . .
C26 N2 C15 C10 -0.5(3) . .
Co1 N2 C15 C10 -179.43(17) . .
C9 C10 C15 N2 1.5(4) . .
Co1 O2 C16 O1 -1.3(3) . .
Co1 O2 C16 C18 -179.09(14) . .
C6 N1 C17 C12 -2.2(3) . .
Co1 N1 C17 C12 177.64(19) . .
C3 C12 C17 N1 1.6(4) . .
O1 C16 C18 C27 -179.7(2) . .
O2 C16 C18 C27 -1.9(3) . .
O1 C16 C18 C30 -2.6(3) . .
O2 C16 C18 C30 175.2(2) . .
C22 C5 C19 C23 0.6(4) . .
C1 C5 C19 C23 -177.0(3) . .
C11 C14 C21 C11 0.9(4) . 5_566
C9 C14 C21 C11 179.6(2) . 5_566
C19 C5 C22 C31 -0.4(5) . .
C1 C5 C22 C31 177.2(3) . .
C5 C19 C23 C24 0.5(4) . .
C19 C23 C24 C31 -1.8(5) . .
C19 C23 C24 O10 -179.3(3) . .
C7 O10 C24 C31 165.3(3) . .
C7 O10 C24 C23 -17.1(5) . .
C10 C9 C25 C26 0.1(4) . .
C14 C9 C25 C26 -179.2(2) . .
C15 N2 C26 C25 -0.7(4) . .
Co1 N2 C26 C25 178.3(2) . .
C9 C25 C26 N2 0.9(4) . .
C30 C18 C27 C29 -3.0(4) . .
C16 C18 C27 C29 174.2(2) . .
C32 C7 C29 C27 4.4(4) . .
O10 C7 C29 C27 -178.4(2) . .
C18 C27 C29 C7 -0.6(4) . .
C27 C18 C30 C32 2.9(4) . .
C16 C18 C30 C32 -174.3(2) . .
C23 C24 C31 C22 2.0(5) . .
O10 C24 C31 C22 179.7(3) . .
C5 C22 C31 C24 -0.8(5) . .
C29 C7 C32 C30 -4.4(4) . .
O10 C7 C32 C30 178.4(2) . .
C18 C30 C32 C7 0.7(4) . .

loop_
_platon_squeeze_void_nr
_platon_squeeze_void_average_x
_platon_squeeze_void_average_y
_platon_squeeze_void_average_z
_platon_squeeze_void_volume
_platon_squeeze_void_count_electrons
_platon_squeeze_void_content
1 1.000 0.083 0.250 191 37 ' '
2 1.000 -0.083 0.750 191 37 ' '
3 0.658 0.074 0.122 12 0 ' '
4 0.342 0.074 0.378 12 0 ' '
5 0.485 0.180 0.214 7 0 ' '
6 0.520 0.180 0.297 6 0 ' '
7 0.500 0.417 0.750 191 37 ' '
8 0.985 0.319 0.714 7 0 ' '
9 0.020 0.319 0.797 6 0 ' '
10 0.158 0.426 0.622 12 0 ' '
11 0.842 0.426 0.878 12 0 ' '
12 0.500 0.583 0.250 191 37 ' '
13 0.158 0.574 0.122 12 0 ' '
14 0.842 0.574 0.378 12 0 ' '
15 0.985 0.680 0.214 7 0 ' '
16 0.020 0.680 0.297 6 0 ' '
17 0.485 0.819 0.714 7 0 ' '
18 0.520 0.819 0.797 6 0 ' '
19 0.658 0.926 0.622 12 0 ' '
20 0.342 0.926 0.878 12 0 ' '
